data_1100001
_chemical_formula_sum Pt
_symmetry_cell_setting cubic
_symmetry_space_group_name_H-M Fm-3m
_audit_update_record 'Last update Sat May 10 13:54:28 CEST 2003'
_cell_angle_alpha 90.0
_cell_angle_beta 90.0
_cell_angle_gamma 90.0
_cell_length_a 3.9195998(4)
_cell_length_b 3.9195998(4)
_cell_length_c 3.9195998(4)
_cod_duplicate_entry 1101019
_cod_original_formula_sum Pt1
_cod_database_code 1100001

loop_
_atom_site_label
_atom_site_type_symbol
_atom_site_occupancy
_atom_site_fract_x
_atom_site_fract_y
_atom_site_fract_z
_atom_site_U_iso_or_equiv
Pt Pt 1.0 0.0 0.0 0.0 0.01

loop_
_cod_related_entry_id
_cod_related_entry_database
_cod_related_entry_code
1 ChemSpider 22381
